data_4311375
loop_
_publ_author_name
'Cora E. MacBeth'
'J. Christopher Thomas'
'Theodore A. Betley'
'Jonas C. Peters'

_publ_section_title
;
 The Coordination Chemistry of "[BP3]NiX" Platforms: Targeting Low-Valent
 Nickel Sources as Promising Candidates to L3NiE and L3Ni\\tbE Linkages
;
_journal_name_full 'Inorganic Chemistry'
_journal_page_first 4645
_journal_page_last 4662
_journal_paper_doi 10.1021/ic049936p
_journal_volume 43
_journal_year 2004
_chemical_formula_moiety 'C63 H56 B Ni O P3 Si, 1.5(C6 H6)'
_chemical_formula_sum 'C72 H65 B Ni O P3 Si'
_chemical_formula_weight 1136.76
_chemical_name_systematic
; 
 ? 
;
_space_group_IT_number 2
_symmetry_cell_setting triclinic
_symmetry_space_group_name_Hall '-P 1'
_symmetry_space_group_name_H-M 'P -1'
_atom_sites_solution_hydrogens geom
_atom_sites_solution_primary direct
_atom_sites_solution_secondary difmap
_audit_creation_method SHELXL-97
_cell_angle_alpha 101.988(2)
_cell_angle_beta 112.185(2)
_cell_angle_gamma 90.580(2)
_cell_formula_units_Z 2
_cell_length_a 13.1627(14)
_cell_length_b 14.3575(15)
_cell_length_c 17.2349(18)
_cell_measurement_temperature 96(2)
_cell_volume 2936.1(5)
_computing_cell_refinement 'Bruker SMART'
_computing_data_collection 'Bruker SMART'
_computing_data_reduction 'Bruker SAINT'
_computing_molecular_graphics 'Bruker SHELXTL'
_computing_publication_material 'Bruker SHELXTL'
_computing_structure_refinement 'SHELXL-97 (Sheldrick, 1997)'
_computing_structure_solution 'SHELXS-97 (Sheldrick, 1990)'
_diffrn_ambient_temperature 96(2)
_diffrn_measured_fraction_theta_full 0.860
_diffrn_measured_fraction_theta_max 0.860
_diffrn_measurement_device_type 'CCD area detector'
_diffrn_measurement_method 'phi and omega scans'
_diffrn_radiation_monochromator graphite
_diffrn_radiation_source 'fine-focus sealed tube'
_diffrn_radiation_type MoK\a
_diffrn_radiation_wavelength 0.71073
_diffrn_reflns_av_R_equivalents 0.0568
_diffrn_reflns_av_sigmaI/netI 0.1290
_diffrn_reflns_limit_h_max 17
_diffrn_reflns_limit_h_min -17
_diffrn_reflns_limit_k_max 17
_diffrn_reflns_limit_k_min -18
_diffrn_reflns_limit_l_max 15
_diffrn_reflns_limit_l_min -22
_diffrn_reflns_number 18255
_diffrn_reflns_theta_full 28.39
_diffrn_reflns_theta_max 28.39
_diffrn_reflns_theta_min 1.31
_exptl_absorpt_coefficient_mu 0.478
_exptl_absorpt_correction_type none
_exptl_crystal_colour green
_exptl_crystal_density_diffrn 1.286
_exptl_crystal_density_meas 0
_exptl_crystal_density_method 'not measured'
_exptl_crystal_description blocks
_exptl_crystal_F_000 1194
_exptl_crystal_size_max 0.26
_exptl_crystal_size_mid 0.16
_exptl_crystal_size_min 0.15
_refine_diff_density_max 0.715
_refine_diff_density_min -0.736
_refine_diff_density_rms 0.087
_refine_ls_extinction_method none
_refine_ls_goodness_of_fit_ref 1.079
_refine_ls_hydrogen_treatment mixed
_refine_ls_matrix_type full
_refine_ls_number_parameters 712
_refine_ls_number_reflns 12668
_refine_ls_number_restraints 0
_refine_ls_restrained_S_all 1.079
_refine_ls_R_factor_all 0.1063
_refine_ls_R_factor_gt 0.0556
_refine_ls_shift/su_max 0.006
_refine_ls_shift/su_mean 0.000
_refine_ls_structure_factor_coef Fsqd
_refine_ls_weighting_details 'calc w=1/[\s^2^(Fo^2^)+(0.0000P)^2^+0.0000P] where P=(Fo^2^+2Fc^2^)/3'
_refine_ls_weighting_scheme calc
_refine_ls_wR_factor_gt 0.0823
_refine_ls_wR_factor_ref 0.0911
_reflns_number_gt 7347
_reflns_number_total 12668
_reflns_threshold_expression >2sigma(I)
_cod_data_source_file ic049936psi20040115_124736_04.cif
_cod_data_source_block bp3niosiph3
_cod_depositor_comments
;
The following automatic conversions were performed:
'_symmetry_cell_setting' value 'Triclinic' changed to 'triclinic'
according to '/home/saulius/struct/CIF-dictionaries/cif_core.dic'
dictionary named 'cif_core.dic' version 2.4.1 from
2010-06-29.

'_geom_bond_publ_flag' value 'Yes' changed to 'yes' according
to '/home/saulius/struct/CIF-dictionaries/cif_core.dic' dictionary named
'cif_core.dic' version 2.4.1 from 2010-06-29.

Automatic conversion script
Id: cif_fix_enum 1527 2010-12-29 10:47:43Z saulius 
;
_cod_database_code 4311375

loop_
_symmetry_equiv_pos_as_xyz
'x, y, z'
'-x, -y, -z'

loop_
_atom_site_label
_atom_site_type_symbol
_atom_site_fract_x
_atom_site_fract_y
_atom_site_fract_z
_atom_site_U_iso_or_equiv
_atom_site_adp_type
_atom_site_occupancy
_atom_site_symmetry_multiplicity
_atom_site_calc_flag
_atom_site_refinement_flags
_atom_site_disorder_assembly
_atom_site_disorder_group
Ni Ni 0.87004(4) 0.71578(3) 0.73699(3) 0.01509(11) Uani 1 1 d . . .
P1 P 1.04198(7) 0.67250(6) 0.75558(6) 0.0147(2) Uani 1 1 d . . .
P2 P 0.92782(7) 0.86827(6) 0.74510(6) 0.0148(2) Uani 1 1 d . . .
P3 P 0.80791(7) 0.67990(6) 0.59046(6) 0.0155(2) Uani 1 1 d . . .
O O 0.80026(19) 0.69892(15) 0.80701(14) 0.0217(6) Uani 1 1 d . . .
Si Si 0.74091(8) 0.66090(7) 0.86220(6) 0.0174(2) Uani 1 1 d . . .
B B 1.0200(3) 0.7766(3) 0.6208(2) 0.0163(9) Uani 1 1 d . . .
C1 C 1.0853(3) 0.8105(2) 0.5653(2) 0.0149(7) Uani 1 1 d . . .
C2 C 1.0370(3) 0.8676(2) 0.5070(2) 0.0233(9) Uani 1 1 d . . .
H2 H 0.9635 0.8822 0.4969 0.028 Uiso 1 1 calc R . .
C3 C 1.0918(3) 0.9037(2) 0.4633(2) 0.0284(9) Uani 1 1 d . . .
H3 H 1.0566 0.9440 0.4257 0.034 Uiso 1 1 calc R . .
C4 C 1.1970(3) 0.8816(2) 0.4740(2) 0.0262(9) Uani 1 1 d . . .
H4 H 1.2350 0.9066 0.4445 0.031 Uiso 1 1 calc R . .
C5 C 1.2458(3) 0.8230(3) 0.5277(2) 0.0308(10) Uani 1 1 d . . .
H5 H 1.3177 0.8057 0.5347 0.037 Uiso 1 1 calc R . .
C6 C 1.1903(3) 0.7883(2) 0.5726(2) 0.0236(9) Uani 1 1 d . . .
H6 H 1.2261 0.7477 0.6096 0.028 Uiso 1 1 calc R . .
C7 C 1.1070(3) 0.7370(2) 0.7027(2) 0.0151(7) Uani 1 1 d . . .
H7A H 1.1557 0.7923 0.7460 0.018 Uiso 1 1 calc R . .
H7B H 1.1541 0.6942 0.6816 0.018 Uiso 1 1 calc R . .
C8 C 0.9663(3) 0.8737(2) 0.6561(2) 0.0149(7) Uani 1 1 d . . .
H8A H 0.9002 0.8839 0.6076 0.018 Uiso 1 1 calc R . .
H8B H 1.0207 0.9299 0.6736 0.018 Uiso 1 1 calc R . .
C9 C 0.9212(3) 0.6895(2) 0.5567(2) 0.0174(8) Uani 1 1 d . . .
H9A H 0.9541 0.6278 0.5543 0.021 Uiso 1 1 calc R . .
H9B H 0.8920 0.7007 0.4978 0.021 Uiso 1 1 calc R . .
C10 C 1.0522(3) 0.5455(2) 0.7179(2) 0.0189(8) Uani 1 1 d . . .
C11 C 0.9603(3) 0.4802(3) 0.6772(2) 0.0328(10) Uani 1 1 d . . .
H11 H 0.8893 0.5006 0.6689 0.039 Uiso 1 1 calc R . .
C12 C 0.9716(4) 0.3819(3) 0.6476(2) 0.0466(13) Uani 1 1 d . . .
H12 H 0.9082 0.3372 0.6174 0.056 Uiso 1 1 calc R . .
C13 C 1.0744(4) 0.3526(3) 0.6629(3) 0.0441(13) Uani 1 1 d . . .
H13 H 1.0822 0.2869 0.6443 0.053 Uiso 1 1 calc R . .
C14 C 1.1660(4) 0.4163(3) 0.7046(3) 0.0463(13) Uani 1 1 d . . .
H14 H 1.2369 0.3947 0.7152 0.056 Uiso 1 1 calc R . .
C15 C 1.1565(3) 0.5126(2) 0.7317(2) 0.0325(10) Uani 1 1 d . . .
H15 H 1.2208 0.5566 0.7598 0.039 Uiso 1 1 calc R . .
C16 C 1.1298(3) 0.6915(2) 0.8693(2) 0.0159(8) Uani 1 1 d . . .
C17 C 1.2374(3) 0.7315(2) 0.9055(2) 0.0225(8) Uani 1 1 d . . .
H17 H 1.2692 0.7525 0.8701 0.027 Uiso 1 1 calc R . .
C18 C 1.3005(3) 0.7418(2) 0.9923(2) 0.0273(9) Uani 1 1 d . . .
H18 H 1.3748 0.7690 1.0157 0.033 Uiso 1 1 calc R . .
C19 C 1.2551(3) 0.7123(2) 1.0454(2) 0.0262(9) Uani 1 1 d . . .
H19 H 1.2980 0.7197 1.1050 0.031 Uiso 1 1 calc R . .
C20 C 1.1469(3) 0.6722(2) 1.0103(2) 0.0229(9) Uani 1 1 d . . .
H20 H 1.1155 0.6511 1.0459 0.027 Uiso 1 1 calc R . .
C21 C 1.0838(3) 0.6627(2) 0.9232(2) 0.0186(8) Uani 1 1 d . . .
H21 H 1.0091 0.6364 0.8999 0.022 Uiso 1 1 calc R . .
C22 C 1.0471(3) 0.9178(2) 0.8437(2) 0.0140(7) Uani 1 1 d . . .
C23 C 1.1404(3) 0.9665(2) 0.8451(2) 0.0202(8) Uani 1 1 d . . .
H23 H 1.1432 0.9751 0.7927 0.024 Uiso 1 1 calc R . .
C24 C 1.2284(3) 1.0023(2) 0.9217(2) 0.0215(8) Uani 1 1 d . . .
H24 H 1.2911 1.0359 0.9219 0.026 Uiso 1 1 calc R . .
C25 C 1.2260(3) 0.9895(2) 0.9983(2) 0.0223(8) Uani 1 1 d . . .
H25 H 1.2874 1.0131 1.0509 0.027 Uiso 1 1 calc R . .
C26 C 1.1338(3) 0.9422(2) 0.9982(2) 0.0213(8) Uani 1 1 d . . .
H26 H 1.1312 0.9346 1.0510 0.026 Uiso 1 1 calc R . .
C27 C 1.0457(3) 0.9062(2) 0.9219(2) 0.0186(8) Uani 1 1 d . . .
H27 H 0.9832 0.8731 0.9224 0.022 Uiso 1 1 calc R . .
C28 C 0.8257(3) 0.9522(2) 0.7478(2) 0.0150(7) Uani 1 1 d . . .
C29 C 0.8233(3) 1.0367(2) 0.7181(2) 0.0202(8) Uani 1 1 d . . .
H29 H 0.8778 1.0519 0.6978 0.024 Uiso 1 1 calc R . .
C30 C 0.7434(3) 1.0973(2) 0.7180(2) 0.0239(9) Uani 1 1 d . . .
H30 H 0.7433 1.1543 0.6982 0.029 Uiso 1 1 calc R . .
C31 C 0.6631(3) 1.0756(2) 0.7468(2) 0.0225(8) Uani 1 1 d . . .
H31 H 0.6082 1.1181 0.7468 0.027 Uiso 1 1 calc R . .
C32 C 0.6619(3) 0.9928(2) 0.7754(2) 0.0195(8) Uani 1 1 d . . .
H32 H 0.6058 0.9776 0.7941 0.023 Uiso 1 1 calc R . .
C33 C 0.7437(3) 0.9318(2) 0.7766(2) 0.0170(8) Uani 1 1 d . . .
H33 H 0.7439 0.8754 0.7973 0.020 Uiso 1 1 calc R . .
C34 C 0.7080(3) 0.7596(2) 0.5412(2) 0.0164(8) Uani 1 1 d . . .
C35 C 0.6970(3) 0.7862(2) 0.4647(2) 0.0240(9) Uani 1 1 d . . .
H35 H 0.7445 0.7638 0.4364 0.029 Uiso 1 1 calc R . .
C36 C 0.6176(3) 0.8447(2) 0.4301(2) 0.0303(9) Uani 1 1 d . . .
H36 H 0.6111 0.8619 0.3782 0.036 Uiso 1 1 calc R . .
C37 C 0.5479(3) 0.8785(2) 0.4699(2) 0.0286(9) Uani 1 1 d . . .
H37 H 0.4938 0.9190 0.4458 0.034 Uiso 1 1 calc R . .
C38 C 0.5569(3) 0.8532(2) 0.5447(2) 0.0262(9) Uani 1 1 d . . .
H38 H 0.5091 0.8763 0.5726 0.031 Uiso 1 1 calc R . .
C39 C 0.6358(3) 0.7940(2) 0.5796(2) 0.0200(8) Uani 1 1 d . . .
H39 H 0.6406 0.7765 0.6310 0.024 Uiso 1 1 calc R . .
C40 C 0.7286(3) 0.5636(2) 0.5354(2) 0.0164(8) Uani 1 1 d . . .
C41 C 0.7224(3) 0.5173(2) 0.4546(2) 0.0224(8) Uani 1 1 d . . .
H41 H 0.7628 0.5449 0.4282 0.027 Uiso 1 1 calc R . .
C42 C 0.6580(3) 0.4312(2) 0.4118(2) 0.0268(9) Uani 1 1 d . . .
H42 H 0.6524 0.4008 0.3557 0.032 Uiso 1 1 calc R . .
C43 C 0.6017(3) 0.3896(2) 0.4518(2) 0.0266(9) Uani 1 1 d . . .
H43 H 0.5588 0.3298 0.4235 0.032 Uiso 1 1 calc R . .
C44 C 0.6079(3) 0.4349(3) 0.5325(2) 0.0278(9) Uani 1 1 d . . .
H44 H 0.5684 0.4066 0.5592 0.033 Uiso 1 1 calc R . .
C45 C 0.6713(3) 0.5210(2) 0.5745(2) 0.0196(8) Uani 1 1 d . . .
H45 H 0.6759 0.5514 0.6304 0.023 Uiso 1 1 calc R . .
C46 C 0.6892(3) 0.5319(2) 0.8114(2) 0.0186(8) Uani 1 1 d . . .
C47 C 0.5802(3) 0.4955(3) 0.7805(2) 0.0319(10) Uani 1 1 d . . .
H47 H 0.5281 0.5367 0.7902 0.038 Uiso 1 1 calc R . .
C48 C 0.5436(3) 0.4011(3) 0.7357(3) 0.0372(10) Uani 1 1 d . . .
H48 H 0.4676 0.3793 0.7142 0.045 Uiso 1 1 calc R . .
C49 C 0.6181(3) 0.3397(3) 0.7228(2) 0.0304(9) Uani 1 1 d . . .
H49 H 0.5941 0.2753 0.6917 0.037 Uiso 1 1 calc R . .
C50 C 0.7278(3) 0.3728(3) 0.7557(2) 0.0338(10) Uani 1 1 d . . .
H50 H 0.7802 0.3302 0.7489 0.041 Uiso 1 1 calc R . .
C51 C 0.7629(3) 0.4670(2) 0.7985(2) 0.0276(9) Uani 1 1 d . . .
H51 H 0.8391 0.4884 0.8198 0.033 Uiso 1 1 calc R . .
C52 C 0.6219(3) 0.7335(2) 0.8592(2) 0.0175(8) Uani 1 1 d . . .
C53 C 0.6047(3) 0.7830(2) 0.9318(2) 0.0191(8) Uani 1 1 d . . .
H53 H 0.6540 0.7780 0.9873 0.023 Uiso 1 1 calc R . .
C54 C 0.5175(3) 0.8393(2) 0.9249(2) 0.0221(9) Uani 1 1 d . . .
H54 H 0.5080 0.8718 0.9753 0.027 Uiso 1 1 calc R . .
C55 C 0.4447(3) 0.8481(2) 0.8449(2) 0.0238(9) Uani 1 1 d . . .
H55 H 0.3854 0.8868 0.8400 0.029 Uiso 1 1 calc R . .
C56 C 0.4589(3) 0.8000(2) 0.7722(2) 0.0262(9) Uani 1 1 d . . .
H56 H 0.4090 0.8054 0.7170 0.031 Uiso 1 1 calc R . .
C57 C 0.5457(3) 0.7441(2) 0.7793(2) 0.0229(8) Uani 1 1 d . . .
H57 H 0.5539 0.7117 0.7283 0.027 Uiso 1 1 calc R . .
C58 C 0.8370(3) 0.6767(2) 0.9774(2) 0.0171(8) Uani 1 1 d . . .
C59 C 0.8875(3) 0.7684(2) 1.0250(2) 0.0189(8) Uani 1 1 d . . .
H59 H 0.8737 0.8201 0.9970 0.023 Uiso 1 1 calc R . .
C60 C 0.9562(3) 0.7865(2) 1.1106(2) 0.0236(8) Uani 1 1 d . . .
H60 H 0.9897 0.8495 1.1403 0.028 Uiso 1 1 calc R . .
C61 C 0.9767(3) 0.7121(3) 1.1538(2) 0.0248(9) Uani 1 1 d . . .
H61 H 1.0227 0.7244 1.2132 0.030 Uiso 1 1 calc R . .
C62 C 0.9295(3) 0.6206(3) 1.1093(2) 0.0255(9) Uani 1 1 d . . .
H62 H 0.9440 0.5692 1.1377 0.031 Uiso 1 1 calc R . .
C63 C 0.8601(3) 0.6041(2) 1.0219(2) 0.0211(8) Uani 1 1 d . . .
H63 H 0.8278 0.5409 0.9921 0.025 Uiso 1 1 calc R . .
C64 C 0.4258(3) 0.1187(3) 0.8135(2) 0.0301(9) Uani 1 1 d . . .
H64 H 0.5016 0.1112 0.8424 0.036 Uiso 1 1 calc R . .
C65 C 0.2052(3) 0.1388(3) 0.7319(3) 0.0358(10) Uani 1 1 d . . .
H65 H 0.1290 0.1453 0.7041 0.043 Uiso 1 1 calc R . .
C66 C 0.2714(3) 0.2089(3) 0.8011(3) 0.0329(10) Uani 1 1 d . . .
H66 H 0.2404 0.2636 0.8212 0.039 Uiso 1 1 calc R . .
C67 C 0.3816(3) 0.2003(3) 0.8414(2) 0.0324(10) Uani 1 1 d . . .
H67 H 0.4274 0.2498 0.8880 0.039 Uiso 1 1 calc R . .
C68 C 0.3603(3) 0.0493(3) 0.7444(2) 0.0321(10) Uani 1 1 d . . .
H68 H 0.3910 -0.0059 0.7248 0.038 Uiso 1 1 calc R . .
C69 C 0.2498(3) 0.0589(3) 0.7029(2) 0.0326(10) Uani 1 1 d . . .
H69 H 0.2046 0.0108 0.6546 0.039 Uiso 1 1 calc R . .
C70 C 0.5800(4) 0.5594(3) 0.9963(3) 0.0482(12) Uani 1 1 d . . .
H70 H 0.6341 0.6003 0.9925 0.058 Uiso 1 1 calc R . .
C71 C 0.4688(4) 0.5677(3) 0.9528(3) 0.0467(12) Uani 1 1 d . . .
H71 H 0.4479 0.6157 0.9207 0.056 Uiso 1 1 calc R . .
C72 C 0.3883(4) 0.5075(3) 0.9555(3) 0.0450(12) Uani 1 1 d . . .
H72 H 0.3124 0.5125 0.9244 0.054 Uiso 1 1 calc R . .

loop_
_atom_site_aniso_label
_atom_site_aniso_U_11
_atom_site_aniso_U_22
_atom_site_aniso_U_33
_atom_site_aniso_U_23
_atom_site_aniso_U_13
_atom_site_aniso_U_12
Ni 0.0157(3) 0.0150(2) 0.0140(3) 0.0047(2) 0.0044(2) 0.00137(19)
P1 0.0173(5) 0.0129(5) 0.0131(5) 0.0042(4) 0.0045(4) 0.0017(4)
P2 0.0152(5) 0.0134(5) 0.0148(5) 0.0038(4) 0.0044(4) 0.0019(4)
P3 0.0160(5) 0.0158(5) 0.0139(5) 0.0044(4) 0.0042(4) 0.0008(4)
O 0.0247(14) 0.0258(14) 0.0208(14) 0.0101(11) 0.0128(11) 0.0078(11)
Si 0.0190(6) 0.0180(5) 0.0158(6) 0.0055(4) 0.0067(5) 0.0015(4)
B 0.017(2) 0.018(2) 0.014(2) 0.0051(18) 0.0056(18) 0.0044(17)
C1 0.0165(19) 0.0131(17) 0.0136(19) 0.0011(15) 0.0050(15) 0.0000(15)
C2 0.023(2) 0.030(2) 0.021(2) 0.0114(18) 0.0110(18) 0.0088(17)
C3 0.032(2) 0.033(2) 0.027(2) 0.0187(19) 0.0124(19) 0.0034(19)
C4 0.029(2) 0.035(2) 0.022(2) 0.0164(19) 0.0136(19) 0.0053(18)
C5 0.018(2) 0.048(3) 0.033(2) 0.018(2) 0.0125(19) 0.0071(19)
C6 0.024(2) 0.034(2) 0.021(2) 0.0175(18) 0.0112(18) 0.0116(17)
C7 0.0122(19) 0.0199(18) 0.0149(19) 0.0048(15) 0.0068(15) 0.0039(15)
C8 0.0139(19) 0.0137(17) 0.0151(19) 0.0049(15) 0.0026(15) -0.0012(14)
C9 0.018(2) 0.0204(19) 0.0131(19) 0.0051(16) 0.0049(16) 0.0027(15)
C10 0.035(2) 0.0140(18) 0.0099(19) 0.0051(15) 0.0102(17) 0.0034(16)
C11 0.039(3) 0.028(2) 0.019(2) 0.0153(18) -0.0066(19) -0.0005(19)
C12 0.082(4) 0.022(2) 0.014(2) 0.0059(19) -0.007(2) -0.015(2)
C13 0.093(4) 0.022(2) 0.025(3) 0.009(2) 0.029(3) 0.021(3)
C14 0.086(4) 0.033(3) 0.055(3) 0.023(2) 0.058(3) 0.028(3)
C15 0.052(3) 0.021(2) 0.044(3) 0.016(2) 0.035(2) 0.0113(19)
C16 0.018(2) 0.0145(18) 0.0129(19) 0.0024(15) 0.0036(16) 0.0057(15)
C17 0.018(2) 0.033(2) 0.018(2) 0.0101(18) 0.0070(17) 0.0025(17)
C18 0.021(2) 0.033(2) 0.023(2) 0.0085(19) 0.0014(18) 0.0005(18)
C19 0.029(2) 0.032(2) 0.013(2) 0.0058(18) 0.0024(18) 0.0059(18)
C20 0.029(2) 0.025(2) 0.020(2) 0.0128(17) 0.0112(18) 0.0086(17)
C21 0.021(2) 0.0150(18) 0.021(2) 0.0061(16) 0.0073(17) 0.0013(15)
C22 0.0140(19) 0.0113(17) 0.0152(19) 0.0043(15) 0.0032(15) 0.0057(14)
C23 0.023(2) 0.0208(19) 0.018(2) 0.0087(16) 0.0081(17) 0.0057(16)
C24 0.020(2) 0.023(2) 0.021(2) 0.0053(17) 0.0077(17) -0.0011(16)
C25 0.021(2) 0.021(2) 0.017(2) 0.0021(16) 0.0012(17) 0.0013(16)
C26 0.027(2) 0.022(2) 0.015(2) 0.0025(16) 0.0092(17) 0.0022(17)
C27 0.020(2) 0.0188(19) 0.020(2) 0.0068(16) 0.0095(17) 0.0045(16)
C28 0.0156(19) 0.0132(17) 0.0101(18) -0.0008(14) 0.0000(15) 0.0000(14)
C29 0.019(2) 0.0200(19) 0.021(2) 0.0048(16) 0.0070(17) -0.0012(16)
C30 0.030(2) 0.0175(19) 0.026(2) 0.0091(17) 0.0098(19) 0.0078(17)
C31 0.022(2) 0.021(2) 0.022(2) 0.0032(17) 0.0060(17) 0.0098(16)
C32 0.019(2) 0.024(2) 0.0137(19) 0.0024(16) 0.0062(16) 0.0055(16)
C33 0.022(2) 0.0140(18) 0.0104(19) 0.0020(15) 0.0019(16) -0.0013(15)
C34 0.0149(19) 0.0118(17) 0.016(2) 0.0027(15) -0.0003(15) -0.0038(14)
C35 0.025(2) 0.029(2) 0.017(2) 0.0088(17) 0.0059(17) 0.0049(17)
C36 0.028(2) 0.031(2) 0.028(2) 0.0183(19) 0.0006(19) 0.0018(18)
C37 0.022(2) 0.022(2) 0.031(2) 0.0086(18) -0.0019(18) 0.0031(17)
C38 0.020(2) 0.025(2) 0.028(2) 0.0012(18) 0.0057(18) 0.0024(17)
C39 0.020(2) 0.0201(19) 0.017(2) 0.0021(16) 0.0044(16) -0.0014(16)
C40 0.0141(19) 0.0168(18) 0.016(2) 0.0073(16) 0.0016(15) 0.0052(15)
C41 0.025(2) 0.021(2) 0.023(2) 0.0054(17) 0.0111(18) 0.0002(17)
C42 0.032(2) 0.027(2) 0.017(2) 0.0010(18) 0.0072(18) -0.0012(18)
C43 0.024(2) 0.017(2) 0.028(2) 0.0043(18) 0.0001(18) -0.0033(16)
C44 0.020(2) 0.031(2) 0.032(2) 0.017(2) 0.0043(18) -0.0036(18)
C45 0.018(2) 0.0191(19) 0.018(2) 0.0049(16) 0.0024(16) 0.0020(16)
C46 0.021(2) 0.023(2) 0.014(2) 0.0090(16) 0.0072(16) 0.0038(16)
C47 0.028(2) 0.029(2) 0.039(3) 0.004(2) 0.015(2) 0.0046(19)
C48 0.025(2) 0.025(2) 0.050(3) 0.002(2) 0.005(2) -0.0042(19)
C49 0.039(3) 0.019(2) 0.024(2) 0.0047(18) 0.002(2) 0.0021(19)
C50 0.034(3) 0.023(2) 0.040(3) 0.004(2) 0.010(2) 0.0080(19)
C51 0.028(2) 0.021(2) 0.028(2) 0.0034(18) 0.0055(18) 0.0005(17)
C52 0.018(2) 0.0174(18) 0.017(2) 0.0065(16) 0.0043(16) -0.0018(15)
C53 0.017(2) 0.0176(19) 0.022(2) 0.0077(16) 0.0050(16) -0.0006(15)
C54 0.023(2) 0.020(2) 0.027(2) 0.0021(17) 0.0161(19) 0.0012(16)
C55 0.017(2) 0.022(2) 0.032(2) 0.0100(18) 0.0070(18) 0.0030(16)
C56 0.020(2) 0.031(2) 0.027(2) 0.0104(19) 0.0055(18) 0.0055(17)
C57 0.023(2) 0.025(2) 0.018(2) 0.0017(17) 0.0059(17) -0.0002(17)
C58 0.0113(19) 0.0230(19) 0.021(2) 0.0097(16) 0.0086(16) 0.0043(15)
C59 0.020(2) 0.0192(19) 0.019(2) 0.0097(16) 0.0057(16) 0.0071(16)
C60 0.020(2) 0.025(2) 0.021(2) 0.0006(17) 0.0055(17) -0.0014(16)
C61 0.019(2) 0.040(2) 0.014(2) 0.0059(18) 0.0054(16) 0.0057(18)
C62 0.022(2) 0.037(2) 0.023(2) 0.0164(19) 0.0087(18) 0.0050(18)
C63 0.018(2) 0.022(2) 0.025(2) 0.0064(17) 0.0094(17) 0.0027(16)
C64 0.027(2) 0.045(3) 0.024(2) 0.014(2) 0.0117(19) 0.016(2)
C65 0.022(2) 0.032(2) 0.056(3) 0.021(2) 0.011(2) 0.0056(19)
C66 0.028(3) 0.029(2) 0.048(3) 0.017(2) 0.017(2) 0.0122(19)
C67 0.036(3) 0.040(2) 0.028(2) 0.011(2) 0.017(2) 0.010(2)
C68 0.041(3) 0.032(2) 0.034(3) 0.013(2) 0.023(2) 0.012(2)
C69 0.037(3) 0.028(2) 0.031(2) 0.0118(19) 0.009(2) -0.0042(19)
C70 0.033(3) 0.052(3) 0.075(4) 0.037(3) 0.026(3) 0.012(2)
C71 0.041(3) 0.049(3) 0.064(3) 0.034(3) 0.024(3) 0.017(2)
C72 0.033(3) 0.043(3) 0.067(3) 0.028(3) 0.020(2) 0.008(2)

loop_
_atom_type_symbol
_atom_type_description
_atom_type_scat_dispersion_real
_atom_type_scat_dispersion_imag
_atom_type_scat_source
C C 0.0033 0.0016 'International Tables Vol C Tables 4.2.6.8 and 6.1.1.4'
H H 0.0000 0.0000 'International Tables Vol C Tables 4.2.6.8 and 6.1.1.4'
B B 0.0013 0.0007 'International Tables Vol C Tables 4.2.6.8 and 6.1.1.4'
O O 0.0106 0.0060 'International Tables Vol C Tables 4.2.6.8 and 6.1.1.4'
Si Si 0.0817 0.0704 'International Tables Vol C Tables 4.2.6.8 and 6.1.1.4'
P P 0.1023 0.0942 'International Tables Vol C Tables 4.2.6.8 and 6.1.1.4'
Ni Ni 0.3393 1.1124 'International Tables Vol C Tables 4.2.6.8 and 6.1.1.4'

loop_
_geom_angle_atom_site_label_1
_geom_angle_atom_site_label_2
_geom_angle_atom_site_label_3
_geom_angle
_geom_angle_site_symmetry_1
_geom_angle_site_symmetry_3
_geom_angle_publ_flag
O Ni P2 117.04(7) . . yes
O Ni P1 123.59(8) . . yes
P2 Ni P1 89.77(3) . . yes
O Ni P3 130.20(8) . . yes
P2 Ni P3 91.65(3) . . yes
P1 Ni P3 94.06(3) . . yes
O Ni B 172.60(10) . . ?
P2 Ni B 56.18(6) . . ?
P1 Ni B 56.32(7) . . ?
P3 Ni B 55.68(7) . . ?
C16 P1 C10 100.92(15) . . ?
C16 P1 C7 109.64(15) . . ?
C10 P1 C7 106.20(14) . . ?
C16 P1 Ni 111.16(10) . . ?
C10 P1 Ni 116.37(12) . . ?
C7 P1 Ni 111.87(10) . . ?
C8 P2 C22 107.34(15) . . ?
C8 P2 C28 108.97(14) . . ?
C22 P2 C28 103.62(14) . . ?
C8 P2 Ni 110.57(10) . . ?
C22 P2 Ni 112.51(10) . . ?
C28 P2 Ni 113.45(11) . . ?
C9 P3 C40 109.03(14) . . ?
C9 P3 C34 107.13(14) . . ?
C40 P3 C34 100.66(15) . . ?
C9 P3 Ni 110.44(11) . . ?
C40 P3 Ni 115.98(11) . . ?
C34 P3 Ni 112.91(11) . . ?
Si O Ni 168.08(14) . . ?
O Si C58 111.39(14) . . ?
O Si C46 108.27(13) . . ?
C58 Si C46 111.11(15) . . ?
O Si C52 108.15(13) . . ?
C58 Si C52 107.95(14) . . ?
C46 Si C52 109.93(15) . . ?
C1 B C7 110.2(3) . . ?
C1 B C9 109.2(3) . . ?
C7 B C9 109.5(3) . . ?
C1 B C8 105.9(3) . . ?
C7 B C8 110.8(3) . . ?
C9 B C8 111.1(3) . . ?
C1 B Ni 176.4(2) . . ?
C7 B Ni 72.67(16) . . ?
C9 B Ni 71.18(16) . . ?
C8 B Ni 70.82(15) . . ?
C6 C1 C2 114.8(3) . . ?
C6 C1 B 124.5(3) . . ?
C2 C1 B 120.7(3) . . ?
C3 C2 C1 122.8(3) . . ?
C3 C2 H2 118.6 . . ?
C1 C2 H2 118.6 . . ?
C4 C3 C2 120.3(3) . . ?
C4 C3 H3 119.8 . . ?
C2 C3 H3 119.8 . . ?
C5 C4 C3 118.9(3) . . ?
C5 C4 H4 120.6 . . ?
C3 C4 H4 120.6 . . ?
C4 C5 C6 120.2(3) . . ?
C4 C5 H5 119.9 . . ?
C6 C5 H5 119.9 . . ?
C1 C6 C5 122.9(3) . . ?
C1 C6 H6 118.5 . . ?
C5 C6 H6 118.5 . . ?
B C7 P1 114.9(2) . . ?
B C7 H7A 108.5 . . ?
P1 C7 H7A 108.5 . . ?
B C7 H7B 108.5 . . ?
P1 C7 H7B 108.5 . . ?
H7A C7 H7B 107.5 . . ?
B C8 P2 115.1(2) . . ?
B C8 H8A 108.5 . . ?
P2 C8 H8A 108.5 . . ?
B C8 H8B 108.5 . . ?
P2 C8 H8B 108.5 . . ?
H8A C8 H8B 107.5 . . ?
B C9 P3 114.1(2) . . ?
B C9 H9A 108.7 . . ?
P3 C9 H9A 108.7 . . ?
B C9 H9B 108.7 . . ?
P3 C9 H9B 108.7 . . ?
H9A C9 H9B 107.6 . . ?
C11 C10 C15 118.7(3) . . ?
C11 C10 P1 121.8(3) . . ?
C15 C10 P1 119.5(3) . . ?
C10 C11 C12 120.1(4) . . ?
C10 C11 H11 120.0 . . ?
C12 C11 H11 120.0 . . ?
C13 C12 C11 119.5(4) . . ?
C13 C12 H12 120.2 . . ?
C11 C12 H12 120.2 . . ?
C14 C13 C12 120.8(4) . . ?
C14 C13 H13 119.6 . . ?
C12 C13 H13 119.6 . . ?
C13 C14 C15 120.5(4) . . ?
C13 C14 H14 119.7 . . ?
C15 C14 H14 119.7 . . ?
C14 C15 C10 120.4(4) . . ?
C14 C15 H15 119.8 . . ?
C10 C15 H15 119.8 . . ?
C17 C16 C21 118.3(3) . . ?
C17 C16 P1 124.4(3) . . ?
C21 C16 P1 117.3(3) . . ?
C16 C17 C18 121.4(3) . . ?
C16 C17 H17 119.3 . . ?
C18 C17 H17 119.3 . . ?
C17 C18 C19 120.2(4) . . ?
C17 C18 H18 119.9 . . ?
C19 C18 H18 119.9 . . ?
C20 C19 C18 119.3(3) . . ?
C20 C19 H19 120.3 . . ?
C18 C19 H19 120.3 . . ?
C19 C20 C21 120.2(3) . . ?
C19 C20 H20 119.9 . . ?
C21 C20 H20 119.9 . . ?
C20 C21 C16 120.6(3) . . ?
C20 C21 H21 119.7 . . ?
C16 C21 H21 119.7 . . ?
C23 C22 C27 118.3(3) . . ?
C23 C22 P2 123.1(2) . . ?
C27 C22 P2 118.6(2) . . ?
C24 C23 C22 120.6(3) . . ?
C24 C23 H23 119.7 . . ?
C22 C23 H23 119.7 . . ?
C23 C24 C25 120.4(3) . . ?
C23 C24 H24 119.8 . . ?
C25 C24 H24 119.8 . . ?
C24 C25 C26 119.8(3) . . ?
C24 C25 H25 120.1 . . ?
C26 C25 H25 120.1 . . ?
C27 C26 C25 120.1(3) . . ?
C27 C26 H26 119.9 . . ?
C25 C26 H26 119.9 . . ?
C26 C27 C22 120.9(3) . . ?
C26 C27 H27 119.6 . . ?
C22 C27 H27 119.6 . . ?
C33 C28 C29 118.0(3) . . ?
C33 C28 P2 120.1(2) . . ?
C29 C28 P2 121.9(2) . . ?
C30 C29 C28 120.9(3) . . ?
C30 C29 H29 119.5 . . ?
C28 C29 H29 119.5 . . ?
C29 C30 C31 120.1(3) . . ?
C29 C30 H30 119.9 . . ?
C31 C30 H30 119.9 . . ?
C32 C31 C30 120.6(3) . . ?
C32 C31 H31 119.7 . . ?
C30 C31 H31 119.7 . . ?
C31 C32 C33 119.4(3) . . ?
C31 C32 H32 120.3 . . ?
C33 C32 H32 120.3 . . ?
C32 C33 C28 121.0(3) . . ?
C32 C33 H33 119.5 . . ?
C28 C33 H33 119.5 . . ?
C39 C34 C35 117.3(3) . . ?
C39 C34 P3 118.8(2) . . ?
C35 C34 P3 123.9(2) . . ?
C36 C35 C34 120.6(3) . . ?
C36 C35 H35 119.7 . . ?
C34 C35 H35 119.7 . . ?
C37 C36 C35 120.8(3) . . ?
C37 C36 H36 119.6 . . ?
C35 C36 H36 119.6 . . ?
C38 C37 C36 119.6(3) . . ?
C38 C37 H37 120.2 . . ?
C36 C37 H37 120.2 . . ?
C37 C38 C39 120.0(3) . . ?
C37 C38 H38 120.0 . . ?
C39 C38 H38 120.0 . . ?
C38 C39 C34 121.7(3) . . ?
C38 C39 H39 119.2 . . ?
C34 C39 H39 119.2 . . ?
C41 C40 C45 119.0(3) . . ?
C41 C40 P3 121.4(2) . . ?
C45 C40 P3 119.6(2) . . ?
C40 C41 C42 120.9(3) . . ?
C40 C41 H41 119.6 . . ?
C42 C41 H41 119.6 . . ?
C41 C42 C43 119.3(3) . . ?
C41 C42 H42 120.3 . . ?
C43 C42 H42 120.3 . . ?
C44 C43 C42 120.2(3) . . ?
C44 C43 H43 119.9 . . ?
C42 C43 H43 119.9 . . ?
C45 C44 C43 120.2(3) . . ?
C45 C44 H44 119.9 . . ?
C43 C44 H44 119.9 . . ?
C44 C45 C40 120.4(3) . . ?
C44 C45 H45 119.8 . . ?
C40 C45 H45 119.8 . . ?
C47 C46 C51 116.1(3) . . ?
C47 C46 Si 124.6(3) . . ?
C51 C46 Si 119.2(3) . . ?
C46 C47 C48 122.8(3) . . ?
C46 C47 H47 118.6 . . ?
C48 C47 H47 118.6 . . ?
C49 C48 C47 119.6(4) . . ?
C49 C48 H48 120.2 . . ?
C47 C48 H48 120.2 . . ?
C48 C49 C50 119.0(4) . . ?
C48 C49 H49 120.5 . . ?
C50 C49 H49 120.5 . . ?
C49 C50 C51 120.9(3) . . ?
C49 C50 H50 119.6 . . ?
C51 C50 H50 119.6 . . ?
C50 C51 C46 121.6(3) . . ?
C50 C51 H51 119.2 . . ?
C46 C51 H51 119.2 . . ?
C53 C52 C57 115.9(3) . . ?
C53 C52 Si 125.1(3) . . ?
C57 C52 Si 119.0(3) . . ?
C54 C53 C52 122.0(3) . . ?
C54 C53 H53 119.0 . . ?
C52 C53 H53 119.0 . . ?
C55 C54 C53 120.2(3) . . ?
C55 C54 H54 119.9 . . ?
C53 C54 H54 119.9 . . ?
C56 C55 C54 119.3(3) . . ?
C56 C55 H55 120.3 . . ?
C54 C55 H55 120.3 . . ?
C55 C56 C57 120.3(3) . . ?
C55 C56 H56 119.8 . . ?
C57 C56 H56 119.8 . . ?
C56 C57 C52 122.3(3) . . ?
C56 C57 H57 118.9 . . ?
C52 C57 H57 118.9 . . ?
C63 C58 C59 116.0(3) . . ?
C63 C58 Si 124.8(3) . . ?
C59 C58 Si 119.2(2) . . ?
C60 C59 C58 122.7(3) . . ?
C60 C59 H59 118.6 . . ?
C58 C59 H59 118.6 . . ?
C59 C60 C61 119.8(3) . . ?
C59 C60 H60 120.1 . . ?
C61 C60 H60 120.1 . . ?
C62 C61 C60 119.5(3) . . ?
C62 C61 H61 120.3 . . ?
C60 C61 H61 120.3 . . ?
C61 C62 C63 119.5(3) . . ?
C61 C62 H62 120.2 . . ?
C63 C62 H62 120.3 . . ?
C58 C63 C62 122.4(3) . . ?
C58 C63 H63 118.8 . . ?
C62 C63 H63 118.8 . . ?
C68 C64 C67 120.0(4) . . ?
C68 C64 H64 120.0 . . ?
C67 C64 H64 120.0 . . ?
C66 C65 C69 119.9(4) . . ?
C66 C65 H65 120.0 . . ?
C69 C65 H65 120.0 . . ?
C67 C66 C65 120.5(4) . . ?
C67 C66 H66 119.8 . . ?
C65 C66 H66 119.8 . . ?
C66 C67 C64 119.6(4) . . ?
C66 C67 H67 120.2 . . ?
C64 C67 H67 120.2 . . ?
C64 C68 C69 120.4(4) . . ?
C64 C68 H68 119.8 . . ?
C69 C68 H68 119.8 . . ?
C65 C69 C68 119.7(4) . . ?
C65 C69 H69 120.2 . . ?
C68 C69 H69 120.2 . . ?
C72 C70 C71 120.3(4) 2_667 . ?
C72 C70 H70 119.8 2_667 . ?
C71 C70 H70 119.8 . . ?
C72 C71 C70 121.1(4) . . ?
C72 C71 H71 119.5 . . ?
C70 C71 H71 119.5 . . ?
C70 C72 C71 118.6(4) 2_667 . ?
C70 C72 H72 120.7 2_667 . ?
C71 C72 H72 120.7 . . ?

loop_
_geom_bond_atom_site_label_1
_geom_bond_atom_site_label_2
_geom_bond_distance
_geom_bond_site_symmetry_2
_geom_bond_publ_flag
Ni O 1.820(2) . yes
Ni P2 2.2695(10) . yes
Ni P1 2.2748(10) . yes
Ni P3 2.2811(10) . yes
Ni B 3.513(4) . yes
P1 C16 1.820(3) . ?
P1 C10 1.829(3) . ?
P1 C7 1.829(3) . ?
P2 C8 1.804(3) . ?
P2 C22 1.822(3) . ?
P2 C28 1.822(3) . ?
P3 C9 1.806(3) . ?
P3 C40 1.827(3) . ?
P3 C34 1.830(3) . ?
O Si 1.607(2) . ?
Si C58 1.872(4) . ?
Si C46 1.874(3) . ?
Si C52 1.881(3) . ?
B C1 1.643(5) . ?
B C7 1.659(5) . ?
B C9 1.669(5) . ?
B C8 1.674(4) . ?
C1 C6 1.386(4) . ?
C1 C2 1.398(4) . ?
C2 C3 1.386(4) . ?
C2 H2 0.9500 . ?
C3 C4 1.375(4) . ?
C3 H3 0.9500 . ?
C4 C5 1.365(4) . ?
C4 H4 0.9500 . ?
C5 C6 1.400(4) . ?
C5 H5 0.9500 . ?
C6 H6 0.9500 . ?
C7 H7A 0.9900 . ?
C7 H7B 0.9900 . ?
C8 H8A 0.9900 . ?
C8 H8B 0.9900 . ?
C9 H9A 0.9900 . ?
C9 H9B 0.9900 . ?
C10 C11 1.377(5) . ?
C10 C15 1.406(5) . ?
C11 C12 1.428(5) . ?
C11 H11 0.9500 . ?
C12 C13 1.366(5) . ?
C12 H12 0.9500 . ?
C13 C14 1.363(6) . ?
C13 H13 0.9500 . ?
C14 C15 1.387(5) . ?
C14 H14 0.9500 . ?
C15 H15 0.9500 . ?
C16 C17 1.376(4) . ?
C16 C21 1.407(4) . ?
C17 C18 1.384(4) . ?
C17 H17 0.9500 . ?
C18 C19 1.394(4) . ?
C18 H18 0.9500 . ?
C19 C20 1.384(5) . ?
C19 H19 0.9500 . ?
C20 C21 1.390(4) . ?
C20 H20 0.9500 . ?
C21 H21 0.9500 . ?
C22 C23 1.398(4) . ?
C22 C27 1.398(4) . ?
C23 C24 1.379(5) . ?
C23 H23 0.9500 . ?
C24 C25 1.382(4) . ?
C24 H24 0.9500 . ?
C25 C26 1.384(4) . ?
C25 H25 0.9500 . ?
C26 C27 1.377(5) . ?
C26 H26 0.9500 . ?
C27 H27 0.9500 . ?
C28 C33 1.398(4) . ?
C28 C29 1.407(4) . ?
C29 C30 1.372(4) . ?
C29 H29 0.9500 . ?
C30 C31 1.384(4) . ?
C30 H30 0.9500 . ?
C31 C32 1.380(4) . ?
C31 H31 0.9500 . ?
C32 C33 1.392(4) . ?
C32 H32 0.9500 . ?
C33 H33 0.9500 . ?
C34 C39 1.391(4) . ?
C34 C35 1.404(4) . ?
C35 C36 1.381(4) . ?
C35 H35 0.9500 . ?
C36 C37 1.376(4) . ?
C36 H36 0.9500 . ?
C37 C38 1.374(5) . ?
C37 H37 0.9500 . ?
C38 C39 1.385(4) . ?
C38 H38 0.9500 . ?
C39 H39 0.9500 . ?
C40 C41 1.383(4) . ?
C40 C45 1.394(4) . ?
C41 C42 1.385(4) . ?
C41 H41 0.9500 . ?
C42 C43 1.388(4) . ?
C42 H42 0.9500 . ?
C43 C44 1.379(4) . ?
C43 H43 0.9500 . ?
C44 C45 1.378(4) . ?
C44 H44 0.9500 . ?
C45 H45 0.9500 . ?
C46 C47 1.380(5) . ?
C46 C51 1.398(4) . ?
C47 C48 1.392(5) . ?
C47 H47 0.9500 . ?
C48 C49 1.374(5) . ?
C48 H48 0.9500 . ?
C49 C50 1.374(5) . ?
C49 H49 0.9500 . ?
C50 C51 1.380(5) . ?
C50 H50 0.9500 . ?
C51 H51 0.9500 . ?
C52 C53 1.404(4) . ?
C52 C57 1.405(5) . ?
C53 C54 1.393(4) . ?
C53 H53 0.9500 . ?
C54 C55 1.383(5) . ?
C54 H54 0.9500 . ?
C55 C56 1.379(4) . ?
C55 H55 0.9500 . ?
C56 C57 1.385(4) . ?
C56 H56 0.9500 . ?
C57 H57 0.9500 . ?
C58 C63 1.390(4) . ?
C58 C59 1.403(4) . ?
C59 C60 1.374(4) . ?
C59 H59 0.9500 . ?
C60 C61 1.397(4) . ?
C60 H60 0.9500 . ?
C61 C62 1.380(5) . ?
C61 H61 0.9500 . ?
C62 C63 1.402(5) . ?
C62 H62 0.9500 . ?
C63 H63 0.9500 . ?
C64 C68 1.368(5) . ?
C64 C67 1.391(5) . ?
C64 H64 0.9500 . ?
C65 C66 1.376(5) . ?
C65 C69 1.381(5) . ?
C65 H65 0.9500 . ?
C66 C67 1.371(5) . ?
C66 H66 0.9500 . ?
C67 H67 0.9500 . ?
C68 C69 1.381(5) . ?
C68 H68 0.9500 . ?
C69 H69 0.9500 . ?
C70 C72 1.365(5) 2_667 ?
C70 C71 1.389(5) . ?
C70 H70 0.9500 . ?
C71 C72 1.381(5) . ?
C71 H71 0.9500 . ?
C72 C70 1.365(5) 2_667 ?
C72 H72 0.9500 . ?
